data_7044353
loop_
_publ_author_name
'Perlepes, Spyros P.'
'Polyzou, Christina D.'
'Koumousi, Evangelia S.'
'Lada, Zoi G.'
'Raptopoulou, Catherine P.'
'Psycharis, Vassilis'
'Rouzieres, Mathieu'
'Tsipis, Athanassios C.'
'Mathoniere, Corine'
'Clerac, Rodolphe'

_publ_section_title
;
 &#x201C;Switching on&#x201D; the single-molecule magnet properties within
 a series of dinuclear cobalt(III)-dysprosium(III) 2-pyridyloximate
 complexes
;
_journal_name_full 'Dalton Trans.'
_journal_paper_doi 10.1039/C7DT02717F
_journal_year 2017
_chemical_formula_sum 'C21 H30 Co Dy N12 O15'
_chemical_formula_weight 912.00
_space_group_crystal_system trigonal
_space_group_IT_number 165
_space_group_name_Hall '-P 3 2"c'
_space_group_name_H-M_alt 'P -3 c 1'
_symmetry_space_group_name_Hall '-P 3 2"c'
_symmetry_space_group_name_H-M 'P -3 c 1'
_atom_sites_solution_hydrogens mixed
_audit_creation_method SHELXL-2014/6
_audit_update_record
;
2017-09-14 deposited with the CCDC.
2017-09-28 downloaded from the CCDC.
;
_cell_angle_alpha 90
_cell_angle_beta 90
_cell_angle_gamma 120
_cell_formula_units_Z 4
_cell_length_a 16.51370(10)
_cell_length_b 16.51370(10)
_cell_length_c 20.9946(5)
_cell_measurement_reflns_used 36323
_cell_measurement_temperature 160(2)
_cell_measurement_theta_max 71.98
_cell_measurement_theta_min 6.54
_cell_volume 4958.23(13)
_computing_cell_refinement 'CrystalClear, Rigaku MSC, 2005'
_computing_data_collection 'CrystalClear, Rigaku MSC, 2005'
_computing_data_reduction 'CrystalClear, Rigaku MSC, 2005'
_computing_structure_refinement 'SHELXL-2014/6 (Sheldrick, 2014)'
_computing_structure_solution 'SHELXS-97 (Sheldrick, 1990)'
_diffrn_ambient_temperature 160(2)
_diffrn_measured_fraction_theta_full 0.940
_diffrn_measured_fraction_theta_max 0.998
_diffrn_measurement_device_type 'Rigaku R-AXIS SPIDER IPDS'
_diffrn_measurement_method '\q scans'
_diffrn_radiation_type CuK\a
_diffrn_radiation_wavelength 1.54178
_diffrn_reflns_av_R_equivalents 0.0615
_diffrn_reflns_av_unetI/netI 0.0282
_diffrn_reflns_Laue_measured_fraction_full 0.940
_diffrn_reflns_Laue_measured_fraction_max 0.998
_diffrn_reflns_limit_h_max 14
_diffrn_reflns_limit_h_min -19
_diffrn_reflns_limit_k_max 19
_diffrn_reflns_limit_k_min -19
_diffrn_reflns_limit_l_max 24
_diffrn_reflns_limit_l_min -24
_diffrn_reflns_number 48920
_diffrn_reflns_point_group_measured_fraction_full 0.940
_diffrn_reflns_point_group_measured_fraction_max 0.998
_diffrn_reflns_theta_full 67.679
_diffrn_reflns_theta_max 64.981
_diffrn_reflns_theta_min 6.822
_diffrn_source 'fine-focus sealed tube'
_exptl_absorpt_coefficient_mu 11.104
_exptl_absorpt_correction_T_max 1.000
_exptl_absorpt_correction_T_min 0.434
_exptl_absorpt_correction_type empirical
_exptl_absorpt_process_details 'CrystalClear, Rigaku MSC, 2005'
_exptl_crystal_colour red
_exptl_crystal_density_diffrn 1.222
_exptl_crystal_description parallelepiped
_exptl_crystal_F_000 1812
_exptl_crystal_size_max 0.23
_exptl_crystal_size_mid 0.12
_exptl_crystal_size_min 0.08
_refine_diff_density_max 0.539
_refine_diff_density_min -0.567
_refine_diff_density_rms 0.065
_refine_ls_extinction_method none
_refine_ls_goodness_of_fit_ref 1.119
_refine_ls_hydrogen_treatment mixed
_refine_ls_matrix_type full
_refine_ls_number_parameters 171
_refine_ls_number_reflns 2819
_refine_ls_number_restraints 0
_refine_ls_restrained_S_all 1.119
_refine_ls_R_factor_all 0.0355
_refine_ls_R_factor_gt 0.0309
_refine_ls_shift/su_max 0.000
_refine_ls_shift/su_mean 0.000
_refine_ls_structure_factor_coef Fsqd
_refine_ls_weighting_details 'w=1/[\s^2^(Fo^2^)+(0.0445P)^2^+3.1629P] where P=(Fo^2^+2Fc^2^)/3'
_refine_ls_weighting_scheme calc
_refine_ls_wR_factor_gt 0.0866
_refine_ls_wR_factor_ref 0.0891
_reflns_Friedel_coverage 0.000
_reflns_number_gt 2431
_reflns_number_total 2819
_reflns_threshold_expression 'I > 2\s(I)'
_cod_data_source_file c7dt02717f2.cif
_cod_data_source_block shelx
_cod_database_code 7044353
_shelx_space_group_comment
;
The symmetry employed for this shelxl refinement is uniquely defined
by the following loop, which should always be used as a source of
symmetry information in preference to the above space-group names.
They are only intended as comments.
;
_shelxl_version_number 2014/6
_platon_squeeze_void_probe_radius 1.20

loop_
_space_group_symop_operation_xyz
'x, y, z'
'-y, x-y, z'
'-x+y, -x, z'
'x-y, -y, -z+1/2'
'-x, -x+y, -z+1/2'
'y, x, -z+1/2'
'-x, -y, -z'
'y, -x+y, -z'
'x-y, x, -z'
'-x+y, y, z-1/2'
'x, x-y, z-1/2'
'-y, -x, z-1/2'

loop_
_atom_site_label
_atom_site_type_symbol
_atom_site_fract_x
_atom_site_fract_y
_atom_site_fract_z
_atom_site_U_iso_or_equiv
_atom_site_adp_type
_atom_site_occupancy
_atom_site_site_symmetry_order
_atom_site_calc_flag
_atom_site_refinement_flags_posn
_atom_site_refinement_flags_adp
_atom_site_refinement_flags_occupancy
Co Co 0.6667 0.3333 0.05616(3) 0.01550(19) Uani 1 3 d S T P
Dy Dy 0.6667 0.3333 -0.12365(2) 0.01865(12) Uani 1 3 d S T P
O1 O 0.54349(14) 0.26847(12) -0.05240(8) 0.0203(4) Uani 1 1 d . . .
N1 N 0.63423(15) 0.22094(16) 0.10525(10) 0.0184(5) Uani 1 1 d . . .
N2 N 0.56625(14) 0.24699(15) 0.00516(9) 0.0184(5) Uani 1 1 d . . .
N3 N 0.45280(17) 0.09099(16) -0.01074(10) 0.0299(6) Uani 1 1 d . . .
H3A H 0.4353 0.1037 -0.0472 0.036 Uiso 1 1 calc R U .
H3B H 0.4251 0.0332 0.0036 0.036 Uiso 1 1 calc R U .
C1 C 0.6756(2) 0.2133(2) 0.15786(12) 0.0234(6) Uani 1 1 d . . .
C2 C 0.6434(2) 0.1292(2) 0.18941(13) 0.0299(7) Uani 1 1 d . . .
C3 C 0.5648(2) 0.0507(2) 0.16689(14) 0.0336(7) Uani 1 1 d . . .
C4 C 0.5203(2) 0.0574(2) 0.11267(14) 0.0273(7) Uani 1 1 d . . .
C5 C 0.55737(18) 0.1433(2) 0.08264(12) 0.0197(6) Uani 1 1 d . . .
C6 C 0.52182(18) 0.15982(18) 0.02304(11) 0.0198(6) Uani 1 1 d . . .
N11 N 0.82723(18) 0.48080(17) -0.18964(11) 0.0338(6) Uani 1 1 d . . .
O11 O 0.83705(15) 0.43401(14) -0.14620(9) 0.0304(5) Uani 1 1 d . . .
O12 O 0.74327(16) 0.45934(19) -0.20171(11) 0.0435(6) Uani 1 1 d . . .
O13 O 0.89285(17) 0.54242(18) -0.21818(13) 0.0633(8) Uani 1 1 d . . .
O1M O 0.41272(18) 0.31847(16) -0.02649(12) 0.0467(6) Uani 1 1 d . . .
C1M C 0.3473(3) 0.2421(3) 0.0097(2) 0.0745(13) Uani 1 1 d . . .
H1MA H 0.3783 0.2354 0.0465 0.097 Uiso 1 1 d . U .
H1MB H 0.3233 0.1864 -0.0159 0.097 Uiso 1 1 d . U .
H1MC H 0.2979 0.2521 0.0225 0.097 Uiso 1 1 d . U .
H1 H 0.727(2) 0.266(2) 0.1736(15) 0.026(9) Uiso 1 1 d . . .
H2 H 0.681(2) 0.125(2) 0.2241(15) 0.043(9) Uiso 1 1 d . . .
H3 H 0.537(2) -0.008(2) 0.1874(14) 0.041(9) Uiso 1 1 d . . .
H4 H 0.463(2) 0.008(2) 0.0978(12) 0.024(7) Uiso 1 1 d . . .
H1OM H 0.457(3) 0.306(3) -0.0319(19) 0.074(14) Uiso 1 1 d . . .

loop_
_atom_site_aniso_label
_atom_site_aniso_U_11
_atom_site_aniso_U_22
_atom_site_aniso_U_33
_atom_site_aniso_U_23
_atom_site_aniso_U_13
_atom_site_aniso_U_12
Co 0.0186(3) 0.0186(3) 0.0094(4) 0.000 0.000 0.00928(13)
Dy 0.02277(15) 0.02277(15) 0.01041(18) 0.000 0.000 0.01139(7)
O1 0.0231(11) 0.0287(11) 0.0092(9) 0.0029(7) -0.0028(8) 0.0130(8)
N1 0.0218(12) 0.0225(12) 0.0115(10) 0.0000(9) 0.0010(9) 0.0116(11)
N2 0.0209(12) 0.0217(12) 0.0130(10) 0.0006(9) -0.0008(9) 0.0110(10)
N3 0.0367(15) 0.0213(13) 0.0225(12) 0.0015(10) -0.0107(11) 0.0075(11)
C1 0.0272(16) 0.0259(15) 0.0154(13) -0.0009(11) -0.0043(11) 0.0120(13)
C2 0.0396(18) 0.0312(16) 0.0175(14) 0.0036(12) -0.0083(12) 0.0166(15)
C3 0.048(2) 0.0241(17) 0.0240(15) 0.0079(13) -0.0007(14) 0.0142(16)
C4 0.0323(17) 0.0235(17) 0.0202(15) 0.0006(13) -0.0049(12) 0.0095(14)
C5 0.0241(14) 0.0220(15) 0.0153(13) -0.0031(11) -0.0015(11) 0.0133(13)
C6 0.0230(14) 0.0240(14) 0.0118(12) -0.0011(10) -0.0007(10) 0.0115(12)
N11 0.0335(15) 0.0353(15) 0.0320(14) 0.0075(12) 0.0097(11) 0.0168(13)
O11 0.0251(12) 0.0387(12) 0.0233(10) 0.0024(9) 0.0013(9) 0.0128(10)
O12 0.0357(13) 0.0549(16) 0.0390(14) 0.0267(12) 0.0077(10) 0.0221(12)
O13 0.0443(15) 0.0568(16) 0.0781(18) 0.0405(14) 0.0324(14) 0.0172(13)
O1M 0.0497(16) 0.0434(14) 0.0613(16) 0.0160(12) 0.0206(12) 0.0341(13)
C1M 0.067(3) 0.053(3) 0.113(4) 0.024(2) 0.040(3) 0.036(2)

loop_
_atom_type_symbol
_atom_type_description
_atom_type_scat_dispersion_real
_atom_type_scat_dispersion_imag
_atom_type_scat_source
C C 0.0181 0.0091 'International Tables Vol C Tables 4.2.6.8 and 6.1.1.4'
H H 0.0000 0.0000 'International Tables Vol C Tables 4.2.6.8 and 6.1.1.4'
N N 0.0311 0.0180 'International Tables Vol C Tables 4.2.6.8 and 6.1.1.4'
O O 0.0492 0.0322 'International Tables Vol C Tables 4.2.6.8 and 6.1.1.4'
Co Co -2.3653 3.6143 'International Tables Vol C Tables 4.2.6.8 and 6.1.1.4'
Dy Dy -9.8046 9.8477 'International Tables Vol C Tables 4.2.6.8 and 6.1.1.4'

loop_
_geom_angle_atom_site_label_1
_geom_angle_atom_site_label_2
_geom_angle_atom_site_label_3
_geom_angle
_geom_angle_site_symmetry_1
_geom_angle_site_symmetry_3
N2 Co N2 91.01(9) 2_655 3_665
N2 Co N2 91.01(9) 2_655 .
N2 Co N2 91.01(9) 3_665 .
N2 Co N1 92.73(9) 2_655 .
N2 Co N1 172.15(9) 3_665 .
N2 Co N1 82.03(9) . .
N2 Co N1 82.03(9) 2_655 2_655
N2 Co N1 92.73(9) 3_665 2_655
N2 Co N1 172.15(9) . 2_655
N1 Co N1 94.63(9) . 2_655
N2 Co N1 172.15(9) 2_655 3_665
N2 Co N1 82.03(9) 3_665 3_665
N2 Co N1 92.73(9) . 3_665
N1 Co N1 94.63(9) . 3_665
N1 Co N1 94.63(9) 2_655 3_665
O1 Dy O1 82.65(7) 3_665 .
O1 Dy O1 82.64(7) 3_665 2_655
O1 Dy O1 82.65(7) . 2_655
O1 Dy O12 142.05(7) 3_665 3_665
O1 Dy O12 129.62(7) . 3_665
O1 Dy O12 82.77(8) 2_655 3_665
O1 Dy O12 129.62(7) 3_665 2_655
O1 Dy O12 82.77(8) . 2_655
O1 Dy O12 142.05(7) 2_655 2_655
O12 Dy O12 80.02(10) 3_665 2_655
O1 Dy O12 82.77(8) 3_665 .
O1 Dy O12 142.06(7) . .
O1 Dy O12 129.62(7) 2_655 .
O12 Dy O12 80.02(10) 3_665 .
O12 Dy O12 80.02(10) 2_655 .
O1 Dy O11 72.64(6) 3_665 .
O1 Dy O11 150.38(7) . .
O1 Dy O11 78.31(6) 2_655 .
O12 Dy O11 70.18(7) 3_665 .
O12 Dy O11 125.65(8) 2_655 .
O12 Dy O11 51.31(7) . .
O1 Dy O11 150.38(7) 3_665 3_665
O1 Dy O11 78.31(6) . 3_665
O1 Dy O11 72.64(6) 2_655 3_665
O12 Dy O11 51.31(7) 3_665 3_665
O12 Dy O11 70.18(7) 2_655 3_665
O12 Dy O11 125.65(8) . 3_665
O11 Dy O11 116.49(3) . 3_665
O1 Dy O11 78.31(6) 3_665 2_655
O1 Dy O11 72.64(6) . 2_655
O1 Dy O11 150.38(7) 2_655 2_655
O12 Dy O11 125.65(8) 3_665 2_655
O12 Dy O11 51.31(7) 2_655 2_655
O12 Dy O11 70.18(7) . 2_655
O11 Dy O11 116.49(3) . 2_655
O11 Dy O11 116.49(3) 3_665 2_655
O1 Dy N11 157.03(6) 3_665 3_665
O1 Dy N11 103.84(7) . 3_665
O1 Dy N11 76.50(6) 2_655 3_665
O12 Dy N11 25.78(7) 3_665 3_665
O12 Dy N11 73.33(7) 2_655 3_665
O12 Dy N11 103.18(8) . 3_665
O11 Dy N11 93.57(7) . 3_665
O11 Dy N11 25.54(6) 3_665 3_665
O11 Dy N11 124.64(7) 2_655 3_665
O1 Dy N11 103.84(7) 3_665 2_655
O1 Dy N11 76.50(6) . 2_655
O1 Dy N11 157.04(6) 2_655 2_655
O12 Dy N11 103.18(8) 3_665 2_655
O12 Dy N11 25.78(7) 2_655 2_655
O12 Dy N11 73.33(7) . 2_655
O11 Dy N11 124.64(7) . 2_655
O11 Dy N11 93.57(7) 3_665 2_655
O11 Dy N11 25.54(6) 2_655 2_655
N11 Dy N11 99.10(6) 3_665 2_655
O1 Dy N11 76.50(6) 3_665 .
O1 Dy N11 157.04(6) . .
O1 Dy N11 103.84(7) 2_655 .
O12 Dy N11 73.33(7) 3_665 .
O12 Dy N11 103.18(8) 2_655 .
O12 Dy N11 25.78(6) . .
O11 Dy N11 25.53(6) . .
O11 Dy N11 124.64(7) 3_665 .
O11 Dy N11 93.57(7) 2_655 .
N11 Dy N11 99.10(6) 3_665 .
N11 Dy N11 99.10(6) 2_655 .
N2 O1 Dy 113.62(14) . .
C1 N1 C5 118.6(2) . .
C1 N1 Co 128.1(2) . .
C5 N1 Co 113.31(17) . .
C6 N2 O1 117.8(2) . .
C6 N2 Co 117.91(17) . .
O1 N2 Co 123.93(16) . .
C6 N3 H3A 120.0 . .
C6 N3 H3B 120.0 . .
H3A N3 H3B 120.0 . .
N1 C1 C2 122.2(3) . .
N1 C1 H1 119(2) . .
C2 C1 H1 119(2) . .
C3 C2 C1 119.2(3) . .
C3 C2 H2 121.5(18) . .
C1 C2 H2 118.9(19) . .
C2 C3 C4 119.5(3) . .
C2 C3 H3 123.3(19) . .
C4 C3 H3 117(2) . .
C5 C4 C3 118.4(3) . .
C5 C4 H4 118.7(16) . .
C3 C4 H4 122.7(16) . .
N1 C5 C4 122.2(2) . .
N1 C5 C6 113.2(2) . .
C4 C5 C6 124.6(3) . .
N2 C6 N3 123.7(2) . .
N2 C6 C5 113.3(2) . .
N3 C6 C5 122.9(2) . .
O13 N11 O11 122.6(3) . .
O13 N11 O12 121.9(3) . .
O11 N11 O12 115.5(2) . .
O13 N11 Dy 178.5(2) . .
O11 N11 Dy 58.83(14) . .
O12 N11 Dy 56.67(14) . .
N11 O11 Dy 95.63(16) . .
N11 O12 Dy 97.55(16) . .
C1M O1M H1OM 103(3) . .
O1M C1M H1MA 108.9 . .
O1M C1M H1MB 108.8 . .
H1MA C1M H1MB 109.0 . .
O1M C1M H1MC 109.7 . .
H1MA C1M H1MC 110.2 . .
H1MB C1M H1MC 110.2 . .

loop_
_geom_bond_atom_site_label_1
_geom_bond_atom_site_label_2
_geom_bond_distance
_geom_bond_site_symmetry_2
Co N2 1.888(2) 2_655
Co N2 1.888(2) 3_665
Co N2 1.888(2) .
Co N1 1.949(2) .
Co N1 1.949(2) 2_655
Co N1 1.949(2) 3_665
Dy O1 2.3116(19) 3_665
Dy O1 2.3116(19) .
Dy O1 2.3117(19) 2_655
Dy O12 2.446(2) 3_665
Dy O12 2.446(2) 2_655
Dy O12 2.446(2) .
Dy O11 2.495(2) .
Dy O11 2.495(2) 3_665
Dy O11 2.495(2) 2_655
Dy N11 2.902(2) 3_665
Dy N11 2.902(2) 2_655
Dy N11 2.902(2) .
O1 N2 1.364(3) .
N1 C1 1.338(3) .
N1 C5 1.362(4) .
N2 C6 1.302(3) .
N3 C6 1.341(3) .
N3 H3A 0.8800 .
N3 H3B 0.8800 .
C1 C2 1.383(4) .
C1 H1 0.92(3) .
C2 C3 1.381(4) .
C2 H2 0.98(3) .
C3 C4 1.389(4) .
C3 H3 0.94(3) .
C4 C5 1.384(4) .
C4 H4 0.94(3) .
C5 C6 1.465(3) .
N11 O13 1.211(3) .
N11 O11 1.257(3) .
N11 O12 1.273(3) .
O1M C1M 1.404(4) .
O1M H1OM 0.86(4) .
C1M H1MA 0.9630 .
C1M H1MB 0.9622 .
C1M H1MC 0.9490 .

loop_
_geom_hbond_atom_site_label_D
_geom_hbond_atom_site_label_H
_geom_hbond_atom_site_label_A
_geom_hbond_distance_DH
_geom_hbond_distance_HA
_geom_hbond_distance_DA
_geom_hbond_angle_DHA
_geom_hbond_site_symmetry_A
O1M H1OM O1 0.86(4) 1.87(4) 2.725(3) 172(4) .
N3 H3B O1M 0.88 2.01 2.847(3) 157.6 8
C3 H3 O11 0.94(3) 2.56(3) 3.216(4) 127(2) 9_545
C4 H4 O11 0.94(3) 2.68(3) 3.231(4) 119(2) 9_545

loop_
_platon_squeeze_void_nr
_platon_squeeze_void_average_x
_platon_squeeze_void_average_y
_platon_squeeze_void_average_z
_platon_squeeze_void_volume
_platon_squeeze_void_count_electrons
_platon_squeeze_void_content
1 0.000 0.000 -0.001 2086 372 ' '
